data_7035696
loop_
_publ_author_name
'Ghadwal, Rajendra S.'
'Sch\"urmann, Christian J'
'Andrada, Diego M.'
'Frenking, Gernot'

_publ_section_title
;
 Mono- and di-cationic hydrido boron compounds.
;
_journal_issue 32
_journal_name_full 'Dalton transactions (Cambridge, England : 2003)'
_journal_page_first 14359
_journal_page_last 14367
_journal_paper_doi 10.1039/c5dt02237a
_journal_volume 44
_journal_year 2015
_chemical_formula_sum 'C58 H81 B2 F6 N5 O4 S2'
_chemical_formula_weight 1112.01
_space_group_crystal_system triclinic
_space_group_IT_number 2
_space_group_name_Hall '-P 1'
_space_group_name_H-M_alt 'P -1'
_symmetry_space_group_name_Hall '-P 1'
_symmetry_space_group_name_H-M 'P -1'
_atom_sites_solution_hydrogens mixed
_audit_creation_method SHELXL-2014/7
_audit_update_record
;
2015-07-06 deposited with the CCDC.
2015-07-07 downloaded from the CCDC.
;
_cell_angle_alpha 83.780(2)
_cell_angle_beta 73.470(2)
_cell_angle_gamma 83.410(2)
_cell_formula_units_Z 2
_cell_length_a 10.7540(7)
_cell_length_b 16.4070(14)
_cell_length_c 18.5100(15)
_cell_measurement_temperature 100(2)
_cell_volume 3100.4(4)
_computing_structure_refinement 'SHELXL-2014/7 (Sheldrick, 2014)'
_diffrn_ambient_temperature 100(2)
_diffrn_measured_fraction_theta_full 1.000
_diffrn_measured_fraction_theta_max 0.993
_diffrn_radiation_type AgK\a
_diffrn_radiation_wavelength 0.56086
_diffrn_reflns_av_R_equivalents 0.0605
_diffrn_reflns_av_unetI/netI 0.0270
_diffrn_reflns_laue_measured_fraction_full 1.000
_diffrn_reflns_laue_measured_fraction_max 0.993
_diffrn_reflns_limit_h_max 14
_diffrn_reflns_limit_h_min -14
_diffrn_reflns_limit_k_max 21
_diffrn_reflns_limit_k_min -21
_diffrn_reflns_limit_l_max 24
_diffrn_reflns_limit_l_min -24
_diffrn_reflns_number 238549
_diffrn_reflns_point_group_measured_fraction_full 1.000
_diffrn_reflns_point_group_measured_fraction_max 0.993
_diffrn_reflns_theta_full 19.665
_diffrn_reflns_theta_max 22.073
_diffrn_reflns_theta_min 1.289
_exptl_absorpt_coefficient_mu 0.085
_exptl_crystal_density_diffrn 1.191
_exptl_crystal_F_000 1184
_exptl_crystal_size_max 0.195
_exptl_crystal_size_mid 0.194
_exptl_crystal_size_min 0.104
_refine_diff_density_max 0.334
_refine_diff_density_min -0.440
_refine_diff_density_rms 0.046
_refine_ls_extinction_method none
_refine_ls_goodness_of_fit_ref 1.024
_refine_ls_hydrogen_treatment mixed
_refine_ls_matrix_type full
_refine_ls_number_parameters 768
_refine_ls_number_reflns 15500
_refine_ls_number_restraints 513
_refine_ls_restrained_S_all 1.039
_refine_ls_R_factor_all 0.0550
_refine_ls_R_factor_gt 0.0383
_refine_ls_shift/su_max 0.001
_refine_ls_shift/su_mean 0.000
_refine_ls_structure_factor_coef Fsqd
_refine_ls_weighting_details 'w=1/[\s^2^(Fo^2^)+(0.0412P)^2^+1.3493P] where P=(Fo^2^+2Fc^2^)/3'
_refine_ls_weighting_scheme calc
_refine_ls_wR_factor_gt 0.0901
_refine_ls_wR_factor_ref 0.0999
_reflns_Friedel_coverage 0.000
_reflns_number_gt 12120
_reflns_number_total 15500
_reflns_threshold_expression 'I > 2\s(I)'
_cod_data_source_file c5dt02237a2.cif
_cod_data_source_block 5
_cod_depositor_comments 'Adding full bibliography for 7035694--7035697.cif.'
_cod_database_code 7035696
_shelx_shelxl_version_number 2014/7
_shelx_space_group_comment
;
The symmetry employed for this shelxl refinement is uniquely defined
by the following loop, which should always be used as a source of
symmetry information in preference to the above space-group names.
They are only intended as comments.
;
_shelx_estimated_absorpt_t_min 0.984
_shelx_estimated_absorpt_t_max 0.991

loop_
_space_group_symop_operation_xyz
'x, y, z'
'-x, -y, -z'

loop_
_atom_site_label
_atom_site_type_symbol
_atom_site_fract_x
_atom_site_fract_y
_atom_site_fract_z
_atom_site_U_iso_or_equiv
_atom_site_adp_type
_atom_site_occupancy
_atom_site_site_symmetry_order
_atom_site_calc_flag
_atom_site_refinement_flags_posn
_atom_site_refinement_flags_adp
_atom_site_refinement_flags_occupancy
_atom_site_disorder_assembly
_atom_site_disorder_group
H5B H 0.4175(15) 0.2794(11) 0.1480(6) 0.041(5) Uiso 1 1 d D . . . .
B0 B 0.49306(17) 0.23578(12) 0.09885(10) 0.0314(4) Uani 1 1 d D . . . .
H0BA H 0.5141(17) 0.1725(9) 0.1245(9) 0.038 Uiso 1 1 d D U . . .
H0BB H 0.4405(16) 0.2375(11) 0.0563(9) 0.038 Uiso 1 1 d D U . . .
C0 C 0.62159(13) 0.28727(9) 0.07330(7) 0.0220(3) Uani 1 1 d . . . . .
H0A H 0.5955 0.3459 0.0616 0.026 Uiso 1 1 calc R U . . .
H0B H 0.6618 0.2838 0.1156 0.026 Uiso 1 1 calc R U . . .
C1 C 0.71706(12) 0.25490(8) 0.00673(7) 0.0187(2) Uani 1 1 d . . . . .
N2 N 0.80155(11) 0.18745(7) 0.00527(6) 0.0204(2) Uani 1 1 d . . . . .
C3 C 0.87303(14) 0.17624(9) -0.06884(7) 0.0241(3) Uani 1 1 d . . . . .
H3 H 0.9391 0.1333 -0.0853 0.029 Uiso 1 1 calc R U . . .
C4 C 0.83127(13) 0.23726(9) -0.11265(7) 0.0233(3) Uani 1 1 d . . . . .
H4 H 0.8620 0.2457 -0.1661 0.028 Uiso 1 1 calc R U . . .
N5 N 0.73457(11) 0.28588(7) -0.06531(6) 0.0190(2) Uani 1 1 d . . . . .
C6 C 0.82724(13) 0.13622(8) 0.06910(7) 0.0220(3) Uani 1 1 d . . . . .
C8 C 0.94268(15) 0.11099(10) 0.16207(9) 0.0323(3) Uani 1 1 d . . . . .
H8 H 0.9968 0.1280 0.1891 0.039 Uiso 1 1 calc R U . . .
C9 C 0.90243(16) 0.03254(10) 0.17771(9) 0.0365(4) Uani 1 1 d . . . . .
H9 H 0.9312 -0.0041 0.2143 0.044 Uiso 1 1 calc R U . . .
C10 C 0.82099(16) 0.00686(9) 0.14083(9) 0.0331(3) Uani 1 1 d . . . . .
H10 H 0.7918 -0.0467 0.1536 0.040 Uiso 1 1 calc R U . . .
C7 C 0.90568(13) 0.16557(9) 0.10755(8) 0.0247(3) Uani 1 1 d D . . . .
C12 C 0.95196(14) 0.25147(9) 0.09095(9) 0.0291(3) Uani 0.568(19) 1 d D U P A 1
H12 H 0.8893 0.2869 0.0676 0.035 Uiso 0.568(19) 1 calc R U P A 1
C13 C 0.9560(11) 0.2910(5) 0.1597(4) 0.0498(17) Uani 0.568(19) 1 d D U P A 1
H13A H 1.0246 0.2617 0.1803 0.075 Uiso 0.568(19) 1 calc R U P A 1
H13B H 0.8717 0.2885 0.1979 0.075 Uiso 0.568(19) 1 calc R U P A 1
H13C H 0.9743 0.3486 0.1457 0.075 Uiso 0.568(19) 1 calc R U P A 1
C14 C 1.0869(6) 0.2497(5) 0.0321(4) 0.0406(13) Uani 0.568(19) 1 d D U P A 1
H14A H 1.0812 0.2281 -0.0141 0.061 Uiso 0.568(19) 1 calc R U P A 1
H14B H 1.1504 0.2142 0.0527 0.061 Uiso 0.568(19) 1 calc R U P A 1
H14C H 1.1146 0.3056 0.0203 0.061 Uiso 0.568(19) 1 calc R U P A 1
C12' C 0.95196(14) 0.25147(9) 0.09095(9) 0.0291(3) Uani 0.432(19) 1 d D U P A 2
H12' H 0.9118 0.2821 0.0523 0.035 Uiso 0.432(19) 1 calc R U P A 2
C13' C 0.9059(10) 0.2982(6) 0.1648(5) 0.0407(17) Uani 0.432(19) 1 d D U P A 2
H13X H 0.9465 0.2698 0.2028 0.061 Uiso 0.432(19) 1 calc R U P A 2
H13Y H 0.8109 0.2995 0.1844 0.061 Uiso 0.432(19) 1 calc R U P A 2
H13Z H 0.9314 0.3547 0.1533 0.061 Uiso 0.432(19) 1 calc R U P A 2
C14' C 1.0981(8) 0.2507(7) 0.0610(11) 0.067(3) Uani 0.432(19) 1 d D U P A 2
H14X H 1.1273 0.2248 0.0130 0.101 Uiso 0.432(19) 1 calc R U P A 2
H14Y H 1.1391 0.2195 0.0977 0.101 Uiso 0.432(19) 1 calc R U P A 2
H14Z H 1.1229 0.3073 0.0529 0.101 Uiso 0.432(19) 1 calc R U P A 2
C11 C 0.78064(14) 0.05836(9) 0.08498(8) 0.0260(3) Uani 1 1 d D . . . .
C15 C 0.69292(16) 0.02880(9) 0.04403(9) 0.0322(3) Uani 1 1 d D . . . .
H15 H 0.6609 0.0774 0.0146 0.039 Uiso 1 1 calc R U . . .
C16 C 0.7700(2) -0.03333(12) -0.01189(11) 0.0512(5) Uani 1 1 d D . . . .
H16A H 0.8424 -0.0073 -0.0485 0.077 Uiso 1 1 calc R U . . .
H16B H 0.7127 -0.0515 -0.0386 0.077 Uiso 1 1 calc R U . . .
H16C H 0.8044 -0.0809 0.0156 0.077 Uiso 1 1 calc R U . . .
C17 C 0.57419(18) -0.00891(11) 0.09869(11) 0.0428(4) Uani 1 1 d D . . . .
H17A H 0.5180 -0.0245 0.0700 0.064 Uiso 1 1 calc R U . . .
H17B H 0.5255 0.0315 0.1340 0.064 Uiso 1 1 calc R U . . .
H17C H 0.6032 -0.0578 0.1270 0.064 Uiso 1 1 calc R U . . .
C18 C 0.66482(13) 0.35828(8) -0.09189(7) 0.0196(3) Uani 1 1 d . . . . .
C20 C 0.64002(17) 0.50367(9) -0.11805(8) 0.0323(3) Uani 1 1 d . . . . .
H20 H 0.6622 0.5574 -0.1152 0.039 Uiso 1 1 calc R U . . .
C21 C 0.54595(16) 0.49392(9) -0.15290(9) 0.0333(3) Uani 1 1 d . . . . .
H21 H 0.5058 0.5408 -0.1750 0.040 Uiso 1 1 calc R U . . .
C22 C 0.50932(15) 0.41675(9) -0.15605(8) 0.0284(3) Uani 1 1 d . . . . .
H22 H 0.4435 0.4114 -0.1798 0.034 Uiso 1 1 calc R U . . .
C19 C 0.70317(15) 0.43598(9) -0.08690(8) 0.0255(3) Uani 1 1 d D . . . .
C24 C 0.81163(17) 0.44602(10) -0.05201(8) 0.0334(4) Uani 0.580(14) 1 d D U P B 1
H24 H 0.8084 0.4026 -0.0094 0.040 Uiso 0.580(14) 1 calc R U P B 1
C25 C 0.9398(5) 0.4352(4) -0.1076(3) 0.0351(11) Uani 0.580(14) 1 d D U P B 1
H25A H 0.9506 0.3811 -0.1274 0.053 Uiso 0.580(14) 1 calc R U P B 1
H25B H 1.0084 0.4391 -0.0831 0.053 Uiso 0.580(14) 1 calc R U P B 1
H25C H 0.9457 0.4783 -0.1492 0.053 Uiso 0.580(14) 1 calc R U P B 1
C26 C 0.7869(5) 0.5320(3) -0.0189(4) 0.0393(11) Uani 0.580(14) 1 d D U P B 1
H26A H 0.8010 0.5754 -0.0604 0.059 Uiso 0.580(14) 1 calc R U P B 1
H26B H 0.8472 0.5352 0.0115 0.059 Uiso 0.580(14) 1 calc R U P B 1
H26C H 0.6971 0.5392 0.0130 0.059 Uiso 0.580(14) 1 calc R U P B 1
C24' C 0.81163(17) 0.44602(10) -0.05201(8) 0.0334(4) Uani 0.420(14) 1 d D U P B 2
H24' H 0.8331 0.3899 -0.0293 0.040 Uiso 0.420(14) 1 calc R U P B 2
C25' C 0.9416(7) 0.4683(7) -0.1146(4) 0.0417(18) Uani 0.420(14) 1 d D U P B 2
H25X H 0.9604 0.4310 -0.1551 0.062 Uiso 0.420(14) 1 calc R U P B 2
H25Y H 1.0141 0.4623 -0.0916 0.062 Uiso 0.420(14) 1 calc R U P B 2
H25Z H 0.9304 0.5252 -0.1357 0.062 Uiso 0.420(14) 1 calc R U P B 2
C26' C 0.7837(8) 0.4996(9) 0.0094(6) 0.071(3) Uani 0.420(14) 1 d D U P B 2
H26X H 0.7601 0.5559 -0.0089 0.106 Uiso 0.420(14) 1 calc R U P B 2
H26Y H 0.8611 0.4987 0.0275 0.106 Uiso 0.420(14) 1 calc R U P B 2
H26Z H 0.7113 0.4802 0.0508 0.106 Uiso 0.420(14) 1 calc R U P B 2
C23 C 0.56750(13) 0.34643(8) -0.12477(7) 0.0214(3) Uani 1 1 d D . . . .
C27 C 0.52618(14) 0.26167(9) -0.12809(8) 0.0245(3) Uani 1 1 d D . . . .
H27 H 0.5667 0.2219 -0.0946 0.029 Uiso 1 1 calc R U . . .
C28 C 0.57547(17) 0.23361(10) -0.20812(9) 0.0350(4) Uani 1 1 d D . . . .
H28A H 0.5352 0.2707 -0.2419 0.052 Uiso 1 1 calc R U . . .
H28B H 0.5525 0.1775 -0.2080 0.052 Uiso 1 1 calc R U . . .
H28C H 0.6703 0.2347 -0.2258 0.052 Uiso 1 1 calc R U . . .
C29 C 0.37863(15) 0.26031(10) -0.09811(9) 0.0328(3) Uani 1 1 d D . . . .
H29A H 0.3365 0.2985 -0.1303 0.049 Uiso 1 1 calc R U . . .
H29B H 0.3500 0.2770 -0.0463 0.049 Uiso 1 1 calc R U . . .
H29C H 0.3548 0.2045 -0.0986 0.049 Uiso 1 1 calc R U . . .
B30 B 0.36141(15) 0.26713(10) 0.21795(8) 0.0230(3) Uani 1 1 d D . . . .
H3BA H 0.3015(14) 0.2150(9) 0.2255(9) 0.028 Uiso 1 1 d D U . . .
H3BB H 0.3038(14) 0.3272(8) 0.2233(9) 0.028 Uiso 1 1 d D U . . .
C30 C 0.46854(12) 0.25400(8) 0.26639(7) 0.0176(2) Uani 1 1 d . . . . .
H30A H 0.5272 0.2038 0.2521 0.021 Uiso 1 1 calc R U . . .
H30B H 0.5220 0.3015 0.2546 0.021 Uiso 1 1 calc R U . . .
C31 C 0.40269(11) 0.24616(7) 0.34765(7) 0.0149(2) Uani 1 1 d . . . . .
N32 N 0.38004(10) 0.17523(6) 0.39136(6) 0.0148(2) Uani 1 1 d . . . . .
C33 C 0.31261(12) 0.19257(8) 0.46467(7) 0.0174(2) Uani 1 1 d . . . . .
H33 H 0.2849 0.1536 0.5065 0.021 Uiso 1 1 calc R U . . .
C34 C 0.29399(12) 0.27506(8) 0.46519(7) 0.0179(2) Uani 1 1 d . . . . .
H34 H 0.2506 0.3053 0.5076 0.022 Uiso 1 1 calc R U . . .
N35 N 0.34994(10) 0.30751(6) 0.39241(6) 0.0155(2) Uani 1 1 d . . . . .
C36 C 0.43476(12) 0.09433(7) 0.36819(7) 0.0154(2) Uani 1 1 d . . . . .
C38 C 0.41783(14) -0.03018(8) 0.31868(7) 0.0231(3) Uani 1 1 d . . . . .
H38 H 0.3707 -0.0647 0.3001 0.028 Uiso 1 1 calc R U . . .
C39 C 0.54327(14) -0.05694(8) 0.32216(8) 0.0258(3) Uani 1 1 d . . . . .
H39 H 0.5812 -0.1092 0.3054 0.031 Uiso 1 1 calc R U . . .
C40 C 0.61377(13) -0.00853(8) 0.34972(8) 0.0238(3) Uani 1 1 d . . . . .
H40 H 0.6992 -0.0281 0.3522 0.029 Uiso 1 1 calc R U . . .
C37 C 0.35960(12) 0.04654(8) 0.34193(7) 0.0177(2) Uani 1 1 d D . . . .
C42 C 0.22004(13) 0.07526(8) 0.34170(8) 0.0214(3) Uani 1 1 d D . . . .
H42 H 0.2120 0.1368 0.3370 0.026 Uiso 1 1 calc R U . . .
C43 C 0.12405(13) 0.04723(9) 0.41633(8) 0.0253(3) Uani 1 1 d D . . . .
H43A H 0.0352 0.0676 0.4154 0.038 Uiso 1 1 calc R U . . .
H43B H 0.1446 0.0692 0.4584 0.038 Uiso 1 1 calc R U . . .
H43C H 0.1310 -0.0130 0.4230 0.038 Uiso 1 1 calc R U . . .
C44 C 0.18286(16) 0.04675(10) 0.27562(9) 0.0336(3) Uani 1 1 d D . . . .
H44A H 0.0945 0.0700 0.2763 0.050 Uiso 1 1 calc R U . . .
H44B H 0.1861 -0.0135 0.2800 0.050 Uiso 1 1 calc R U . . .
H44C H 0.2441 0.0654 0.2280 0.050 Uiso 1 1 calc R U . . .
C41 C 0.56057(12) 0.06888(8) 0.37397(7) 0.0181(2) Uani 1 1 d D . . . .
C45 C 0.63664(12) 0.12091(8) 0.40629(7) 0.0212(3) Uani 1 1 d D . . . .
H45 H 0.5795 0.1716 0.4236 0.025 Uiso 1 1 calc R U . . .
C46 C 0.75905(16) 0.14767(11) 0.34741(9) 0.0380(4) Uani 1 1 d D . . . .
H46A H 0.8180 0.0990 0.3308 0.057 Uiso 1 1 calc R U . . .
H46B H 0.8027 0.1835 0.3696 0.057 Uiso 1 1 calc R U . . .
H46C H 0.7351 0.1777 0.3039 0.057 Uiso 1 1 calc R U . . .
C47 C 0.67273(17) 0.07485(10) 0.47430(9) 0.0360(4) Uani 1 1 d D . . . .
H47A H 0.5939 0.0572 0.5116 0.054 Uiso 1 1 calc R U . . .
H47B H 0.7147 0.1112 0.4970 0.054 Uiso 1 1 calc R U . . .
H47C H 0.7329 0.0265 0.4581 0.054 Uiso 1 1 calc R U . . .
C48 C 0.35406(12) 0.39519(7) 0.37240(7) 0.0167(2) Uani 1 1 d . . . . .
C50 C 0.24465(14) 0.52576(8) 0.34887(8) 0.0244(3) Uani 1 1 d . . . . .
H50 H 0.1704 0.5588 0.3410 0.029 Uiso 1 1 calc R U . . .
C51 C 0.35405(14) 0.56293(8) 0.34837(8) 0.0264(3) Uani 1 1 d . . . . .
H51 H 0.3535 0.6212 0.3409 0.032 Uiso 1 1 calc R U . . .
C52 C 0.46463(14) 0.51617(8) 0.35859(8) 0.0250(3) Uani 1 1 d . . . . .
H52 H 0.5396 0.5426 0.3569 0.030 Uiso 1 1 calc R U . . .
C49 C 0.24180(12) 0.44032(8) 0.36082(7) 0.0191(3) Uani 1 1 d D . . . .
C54 C 0.12090(13) 0.39990(8) 0.36253(8) 0.0226(3) Uani 1 1 d D . . . .
H54 H 0.1453 0.3395 0.3591 0.027 Uiso 1 1 calc R U . . .
C55 C 0.06910(15) 0.43256(10) 0.29513(9) 0.0303(3) Uani 1 1 d D . . . .
H55A H 0.1407 0.4309 0.2485 0.045 Uiso 1 1 calc R U . . .
H55B H 0.0312 0.4894 0.3016 0.045 Uiso 1 1 calc R U . . .
H55C H 0.0022 0.3983 0.2920 0.045 Uiso 1 1 calc R U . . .
C56 C 0.01432(14) 0.41200(10) 0.43654(9) 0.0311(3) Uani 1 1 d D . . . .
H56A H -0.0152 0.4706 0.4396 0.047 Uiso 1 1 calc R U . . .
H56B H 0.0491 0.3920 0.4794 0.047 Uiso 1 1 calc R U . . .
H56C H -0.0592 0.3811 0.4380 0.047 Uiso 1 1 calc R U . . .
C53 C 0.46685(13) 0.43075(8) 0.37137(7) 0.0205(3) Uani 1 1 d D . . . .
C57 C 0.58588(13) 0.37985(9) 0.38636(9) 0.0274(3) Uani 1 1 d D . . . .
H57 H 0.5790 0.3213 0.3787 0.033 Uiso 1 1 calc R U . . .
C58 C 0.5871(2) 0.38325(14) 0.46799(11) 0.0550(5) Uani 1 1 d D . . . .
H58A H 0.6601 0.3467 0.4778 0.083 Uiso 1 1 calc R U . . .
H58B H 0.5051 0.3655 0.5020 0.083 Uiso 1 1 calc R U . . .
H58C H 0.5967 0.4398 0.4767 0.083 Uiso 1 1 calc R U . . .
C59 C 0.71267(16) 0.40588(12) 0.33239(12) 0.0492(5) Uani 1 1 d D . . . .
H59A H 0.7846 0.3659 0.3386 0.074 Uiso 1 1 calc R U . . .
H59B H 0.7281 0.4603 0.3435 0.074 Uiso 1 1 calc R U . . .
H59C H 0.7071 0.4082 0.2803 0.074 Uiso 1 1 calc R U . . .
N60 N 0.12569(10) 0.23641(7) 0.63243(6) 0.0195(2) Uani 1 1 d . . . . .
S61 S 0.02576(3) 0.16853(2) 0.65427(2) 0.01806(7) Uani 1 1 d . . . . .
O62 O -0.05239(10) 0.16218(6) 0.73071(5) 0.0275(2) Uani 1 1 d . . . . .
O63 O 0.08967(9) 0.09495(6) 0.62075(5) 0.0238(2) Uani 1 1 d . . . . .
C64 C -0.08947(13) 0.20740(8) 0.59935(8) 0.0232(3) Uani 1 1 d . . . . .
F65 F -0.18947(9) 0.16136(6) 0.61708(6) 0.0381(2) Uani 1 1 d . . . . .
F66 F -0.03293(9) 0.20613(6) 0.52619(5) 0.0357(2) Uani 1 1 d . . . . .
F67 F -0.13610(9) 0.28440(5) 0.61334(5) 0.0336(2) Uani 1 1 d . . . . .
S68 S 0.10841(3) 0.31891(2) 0.67220(2) 0.01844(7) Uani 1 1 d . . . . .
O69 O -0.01307(10) 0.33660(6) 0.72650(5) 0.0250(2) Uani 1 1 d . . . . .
O70 O 0.16128(11) 0.38294(6) 0.61725(6) 0.0297(2) Uani 1 1 d . . . . .
C71 C 0.22632(17) 0.29677(9) 0.72690(10) 0.0352(4) Uani 1 1 d . . . . .
F72 F 0.19595(13) 0.23371(6) 0.77763(6) 0.0544(3) Uani 1 1 d . . . . .
F73 F 0.22842(11) 0.36275(6) 0.76278(6) 0.0493(3) Uani 1 1 d . . . . .
F74 F 0.34555(10) 0.27923(7) 0.68329(8) 0.0571(3) Uani 1 1 d . . . . .

loop_
_atom_site_aniso_label
_atom_site_aniso_U_11
_atom_site_aniso_U_22
_atom_site_aniso_U_33
_atom_site_aniso_U_23
_atom_site_aniso_U_13
_atom_site_aniso_U_12
B0 0.0295(9) 0.0394(10) 0.0204(8) -0.0083(7) 0.0053(7) -0.0088(7)
C0 0.0237(7) 0.0258(7) 0.0148(6) -0.0036(5) -0.0028(5) 0.0003(5)
C1 0.0200(6) 0.0205(6) 0.0152(6) -0.0015(5) -0.0031(5) -0.0039(5)
N2 0.0222(6) 0.0216(6) 0.0142(5) -0.0010(4) -0.0006(4) -0.0011(4)
C3 0.0251(7) 0.0256(7) 0.0168(6) -0.0043(5) 0.0024(5) -0.0018(5)
C4 0.0253(7) 0.0273(7) 0.0146(6) -0.0035(5) -0.0002(5) -0.0036(5)
N5 0.0223(5) 0.0211(5) 0.0124(5) -0.0011(4) -0.0024(4) -0.0035(4)
C6 0.0217(6) 0.0225(7) 0.0173(6) 0.0016(5) -0.0005(5) 0.0017(5)
C8 0.0297(8) 0.0389(9) 0.0265(7) 0.0036(6) -0.0086(6) 0.0004(6)
C9 0.0372(9) 0.0381(9) 0.0285(8) 0.0087(7) -0.0078(7) 0.0058(7)
C10 0.0369(8) 0.0239(7) 0.0301(8) 0.0064(6) 0.0004(6) -0.0012(6)
C7 0.0210(7) 0.0292(7) 0.0207(6) -0.0006(5) -0.0015(5) -0.0009(5)
C12 0.0256(7) 0.0295(8) 0.0315(8) -0.0006(6) -0.0068(6) -0.0043(6)
C13 0.065(5) 0.048(3) 0.039(2) -0.0094(17) -0.012(3) -0.017(3)
C14 0.0305(19) 0.031(2) 0.054(3) -0.005(2) 0.0014(18) -0.0092(15)
C12' 0.0256(7) 0.0295(8) 0.0315(8) -0.0006(6) -0.0068(6) -0.0043(6)
C13' 0.047(4) 0.039(3) 0.042(3) -0.006(2) -0.017(3) -0.016(3)
C14' 0.033(3) 0.051(4) 0.105(8) -0.009(5) 0.006(4) -0.017(2)
C11 0.0270(7) 0.0230(7) 0.0220(7) -0.0009(5) 0.0017(5) 0.0000(5)
C15 0.0370(8) 0.0261(7) 0.0311(8) -0.0035(6) -0.0032(6) -0.0072(6)
C16 0.0587(12) 0.0417(10) 0.0494(11) -0.0207(9) 0.0000(9) -0.0112(9)
C17 0.0430(10) 0.0354(9) 0.0473(10) -0.0012(8) -0.0044(8) -0.0154(8)
C18 0.0247(7) 0.0191(6) 0.0140(6) -0.0010(5) -0.0033(5) -0.0031(5)
C20 0.0487(9) 0.0190(7) 0.0273(7) -0.0016(6) -0.0054(7) -0.0075(6)
C21 0.0407(9) 0.0245(7) 0.0306(8) 0.0043(6) -0.0074(7) 0.0018(6)
C22 0.0278(7) 0.0317(8) 0.0247(7) 0.0018(6) -0.0075(6) -0.0017(6)
C19 0.0351(8) 0.0238(7) 0.0181(6) -0.0016(5) -0.0049(6) -0.0105(6)
C24 0.0499(10) 0.0327(8) 0.0246(7) 0.0021(6) -0.0165(7) -0.0203(7)
C25 0.0351(18) 0.042(3) 0.035(2) -0.007(2) -0.0185(14) -0.0055(19)
C26 0.048(2) 0.038(2) 0.040(2) -0.0155(16) -0.016(2) -0.0144(16)
C24' 0.0499(10) 0.0327(8) 0.0246(7) 0.0021(6) -0.0165(7) -0.0203(7)
C25' 0.032(2) 0.061(5) 0.036(3) -0.004(4) -0.0155(19) -0.007(3)
C26' 0.064(4) 0.112(8) 0.045(4) -0.037(5) -0.004(3) -0.043(5)
C23 0.0236(7) 0.0232(7) 0.0162(6) -0.0012(5) -0.0029(5) -0.0047(5)
C27 0.0296(7) 0.0255(7) 0.0204(6) -0.0007(5) -0.0077(6) -0.0104(6)
C28 0.0440(9) 0.0355(8) 0.0265(8) -0.0088(6) -0.0048(7) -0.0150(7)
C29 0.0308(8) 0.0430(9) 0.0265(7) 0.0007(6) -0.0074(6) -0.0162(7)
B30 0.0226(7) 0.0298(8) 0.0134(7) 0.0008(6) -0.0020(6) 0.0009(6)
C30 0.0197(6) 0.0168(6) 0.0132(6) 0.0003(4) -0.0002(5) -0.0011(5)
C31 0.0135(5) 0.0152(6) 0.0156(6) 0.0003(4) -0.0045(4) -0.0003(4)
N32 0.0150(5) 0.0146(5) 0.0133(5) -0.0004(4) -0.0022(4) 0.0002(4)
C33 0.0178(6) 0.0195(6) 0.0127(6) 0.0007(5) -0.0017(5) -0.0010(5)
C34 0.0189(6) 0.0197(6) 0.0129(6) -0.0007(5) -0.0013(5) -0.0007(5)
N35 0.0165(5) 0.0139(5) 0.0142(5) 0.0005(4) -0.0023(4) -0.0001(4)
C36 0.0186(6) 0.0127(5) 0.0125(5) -0.0002(4) -0.0014(4) 0.0008(4)
C38 0.0297(7) 0.0186(6) 0.0204(6) -0.0032(5) -0.0044(5) -0.0040(5)
C39 0.0292(7) 0.0160(6) 0.0273(7) -0.0056(5) -0.0005(6) 0.0028(5)
C40 0.0199(6) 0.0214(7) 0.0260(7) -0.0007(5) -0.0023(5) 0.0043(5)
C37 0.0216(6) 0.0166(6) 0.0138(6) 0.0018(4) -0.0040(5) -0.0024(5)
C42 0.0230(7) 0.0192(6) 0.0243(7) 0.0018(5) -0.0113(5) -0.0020(5)
C43 0.0198(6) 0.0273(7) 0.0292(7) -0.0026(6) -0.0072(6) -0.0022(5)
C44 0.0386(9) 0.0393(9) 0.0299(8) 0.0022(7) -0.0201(7) -0.0094(7)
C41 0.0180(6) 0.0175(6) 0.0161(6) 0.0014(5) -0.0021(5) -0.0002(5)
C45 0.0171(6) 0.0226(6) 0.0238(7) -0.0005(5) -0.0063(5) -0.0012(5)
C46 0.0295(8) 0.0517(10) 0.0334(8) 0.0024(7) -0.0062(7) -0.0179(7)
C47 0.0460(10) 0.0388(9) 0.0286(8) 0.0043(7) -0.0190(7) -0.0094(7)
C48 0.0202(6) 0.0133(6) 0.0148(6) -0.0016(4) -0.0020(5) -0.0006(5)
C50 0.0265(7) 0.0171(6) 0.0281(7) 0.0007(5) -0.0076(6) 0.0024(5)
C51 0.0335(8) 0.0149(6) 0.0280(7) -0.0004(5) -0.0045(6) -0.0025(5)
C52 0.0259(7) 0.0207(7) 0.0274(7) -0.0037(5) -0.0034(6) -0.0070(5)
C49 0.0201(6) 0.0182(6) 0.0176(6) -0.0012(5) -0.0034(5) 0.0000(5)
C54 0.0185(6) 0.0195(6) 0.0291(7) -0.0014(5) -0.0067(5) 0.0008(5)
C55 0.0251(7) 0.0328(8) 0.0348(8) -0.0031(6) -0.0131(6) 0.0028(6)
C56 0.0217(7) 0.0349(8) 0.0332(8) 0.0006(6) -0.0037(6) -0.0013(6)
C53 0.0210(6) 0.0205(6) 0.0196(6) -0.0037(5) -0.0041(5) -0.0013(5)
C57 0.0214(7) 0.0244(7) 0.0388(8) -0.0079(6) -0.0112(6) -0.0001(5)
C58 0.0526(12) 0.0701(14) 0.0500(11) -0.0120(10) -0.0328(10) 0.0182(10)
C59 0.0224(8) 0.0452(10) 0.0748(14) -0.0068(9) -0.0047(8) -0.0021(7)
N60 0.0194(5) 0.0192(5) 0.0186(5) -0.0047(4) -0.0022(4) -0.0013(4)
S61 0.01891(15) 0.01590(15) 0.01739(15) -0.00189(11) -0.00234(12) 0.00036(11)
O62 0.0335(6) 0.0239(5) 0.0198(5) -0.0003(4) 0.0017(4) -0.0055(4)
O63 0.0243(5) 0.0178(5) 0.0282(5) -0.0057(4) -0.0063(4) 0.0036(4)
C64 0.0206(6) 0.0195(6) 0.0300(7) -0.0063(5) -0.0072(5) 0.0009(5)
F65 0.0262(5) 0.0336(5) 0.0588(6) -0.0050(4) -0.0163(4) -0.0080(4)
F66 0.0401(5) 0.0435(5) 0.0249(4) -0.0055(4) -0.0138(4) 0.0055(4)
F67 0.0344(5) 0.0204(4) 0.0505(6) -0.0105(4) -0.0213(4) 0.0098(4)
S68 0.02146(16) 0.01659(15) 0.01683(15) -0.00170(11) -0.00503(12) -0.00017(12)
O69 0.0275(5) 0.0236(5) 0.0210(5) -0.0071(4) -0.0008(4) -0.0002(4)
O70 0.0404(6) 0.0195(5) 0.0246(5) 0.0010(4) -0.0015(4) -0.0053(4)
C71 0.0421(9) 0.0246(8) 0.0483(10) -0.0069(7) -0.0280(8) 0.0016(7)
F72 0.0905(9) 0.0357(6) 0.0559(7) 0.0081(5) -0.0550(7) -0.0049(5)
F73 0.0660(7) 0.0357(5) 0.0654(7) -0.0175(5) -0.0455(6) 0.0003(5)
F74 0.0312(5) 0.0504(7) 0.1007(10) -0.0247(6) -0.0335(6) 0.0082(5)

loop_
_atom_type_symbol
_atom_type_description
_atom_type_scat_dispersion_real
_atom_type_scat_dispersion_imag
_atom_type_scat_source
C C 0.0015 0.0009 'International Tables Vol C Tables 4.2.6.8 and 6.1.1.4'
H H 0.0000 0.0000 'International Tables Vol C Tables 4.2.6.8 and 6.1.1.4'
B B 0.0004 0.0004 'International Tables Vol C Tables 4.2.6.8 and 6.1.1.4'
N N 0.0030 0.0019 'International Tables Vol C Tables 4.2.6.8 and 6.1.1.4'
O O 0.0056 0.0036 'International Tables Vol C Tables 4.2.6.8 and 6.1.1.4'
F F 0.0096 0.0061 'International Tables Vol C Tables 4.2.6.8 and 6.1.1.4'
S S 0.0826 0.0763 'International Tables Vol C Tables 4.2.6.8 and 6.1.1.4'

loop_
_geom_angle_atom_site_label_1
_geom_angle_atom_site_label_2
_geom_angle_atom_site_label_3
_geom_angle
C0 B0 H5B 101.2(8)
C0 B0 H0BA 111.8(9)
H5B B0 H0BA 110.6(12)
C0 B0 H0BB 114.7(9)
H5B B0 H0BB 103.0(12)
H0BA B0 H0BB 114.3(13)
C1 C0 B0 111.08(11)
C1 C0 H0A 109.4
B0 C0 H0A 109.4
C1 C0 H0B 109.4
B0 C0 H0B 109.4
H0A C0 H0B 108.0
N5 C1 N2 106.52(11)
N5 C1 C0 126.37(12)
N2 C1 C0 127.09(12)
C1 N2 C3 109.58(11)
C1 N2 C6 127.66(11)
C3 N2 C6 122.55(11)
C4 C3 N2 107.10(12)
C4 C3 H3 126.5
N2 C3 H3 126.5
C3 C4 N5 107.14(11)
C3 C4 H4 126.4
N5 C4 H4 126.4
C1 N5 C4 109.67(11)
C1 N5 C18 126.63(11)
C4 N5 C18 123.70(11)
C11 C6 C7 124.02(13)
C11 C6 N2 118.18(12)
C7 C6 N2 117.62(12)
C9 C8 C7 121.38(15)
C9 C8 H8 119.3
C7 C8 H8 119.3
C10 C9 C8 120.61(14)
C10 C9 H9 119.7
C8 C9 H9 119.7
C9 C10 C11 121.03(14)
C9 C10 H10 119.5
C11 C10 H10 119.5
C8 C7 C6 116.40(13)
C8 C7 C12' 120.42(13)
C6 C7 C12' 123.17(13)
C8 C7 C12 120.42(13)
C6 C7 C12 123.17(13)
C13 C12 C7 114.3(4)
C13 C12 C14 110.2(4)
C7 C12 C14 110.0(3)
C13 C12 H12 107.4
C7 C12 H12 107.4
C14 C12 H12 107.4
C12 C13 H13A 109.5
C12 C13 H13B 109.5
H13A C13 H13B 109.5
C12 C13 H13C 109.5
H13A C13 H13C 109.5
H13B C13 H13C 109.5
C12 C14 H14A 109.5
C12 C14 H14B 109.5
H14A C14 H14B 109.5
C12 C14 H14C 109.5
H14A C14 H14C 109.5
H14B C14 H14C 109.5
C14' C12' C7 112.8(4)
C14' C12' C13' 108.9(5)
C7 C12' C13' 109.6(4)
C14' C12' H12' 108.5
C7 C12' H12' 108.5
C13' C12' H12' 108.5
C12' C13' H13X 109.5
C12' C13' H13Y 109.5
H13X C13' H13Y 109.5
C12' C13' H13Z 109.5
H13X C13' H13Z 109.5
H13Y C13' H13Z 109.5
C12' C14' H14X 109.5
C12' C14' H14Y 109.5
H14X C14' H14Y 109.5
C12' C14' H14Z 109.5
H14X C14' H14Z 109.5
H14Y C14' H14Z 109.5
C6 C11 C10 116.46(14)
C6 C11 C15 123.08(13)
C10 C11 C15 120.44(13)
C11 C15 C16 110.14(14)
C11 C15 C17 112.22(13)
C16 C15 C17 110.26(14)
C11 C15 H15 108.0
C16 C15 H15 108.0
C17 C15 H15 108.0
C15 C16 H16A 109.5
C15 C16 H16B 109.5
H16A C16 H16B 109.5
C15 C16 H16C 109.5
H16A C16 H16C 109.5
H16B C16 H16C 109.5
C15 C17 H17A 109.5
C15 C17 H17B 109.5
H17A C17 H17B 109.5
C15 C17 H17C 109.5
H17A C17 H17C 109.5
H17B C17 H17C 109.5
C23 C18 C19 123.64(13)
C23 C18 N5 117.67(11)
C19 C18 N5 118.60(12)
C21 C20 C19 121.02(14)
C21 C20 H20 119.5
C19 C20 H20 119.5
C20 C21 C22 120.74(14)
C20 C21 H21 119.6
C22 C21 H21 119.6
C21 C22 C23 121.03(14)
C21 C22 H22 119.5
C23 C22 H22 119.5
C20 C19 C18 116.81(13)
C20 C19 C24' 121.22(13)
C18 C19 C24' 121.93(13)
C20 C19 C24 121.22(13)
C18 C19 C24 121.93(13)
C25 C24 C19 110.9(3)
C25 C24 C26 112.2(3)
C19 C24 C26 108.9(2)
C25 C24 H24 108.2
C19 C24 H24 108.2
C26 C24 H24 108.2
C24 C25 H25A 109.5
C24 C25 H25B 109.5
H25A C25 H25B 109.5
C24 C25 H25C 109.5
H25A C25 H25C 109.5
H25B C25 H25C 109.5
C24 C26 H26A 109.5
C24 C26 H26B 109.5
H26A C26 H26B 109.5
C24 C26 H26C 109.5
H26A C26 H26C 109.5
H26B C26 H26C 109.5
C26' C24' C19 118.3(4)
C26' C24' C25' 110.2(4)
C19 C24' C25' 111.8(3)
C26' C24' H24' 105.1
C19 C24' H24' 105.1
C25' C24' H24' 105.1
C24' C25' H25X 109.5
C24' C25' H25Y 109.5
H25X C25' H25Y 109.5
C24' C25' H25Z 109.5
H25X C25' H25Z 109.5
H25Y C25' H25Z 109.5
C24' C26' H26X 109.5
C24' C26' H26Y 109.5
H26X C26' H26Y 109.5
C24' C26' H26Z 109.5
H26X C26' H26Z 109.5
H26Y C26' H26Z 109.5
C18 C23 C22 116.72(12)
C18 C23 C27 122.52(12)
C22 C23 C27 120.75(12)
C23 C27 C29 110.97(12)
C23 C27 C28 111.18(11)
C29 C27 C28 111.17(12)
C23 C27 H27 107.8
C29 C27 H27 107.8
C28 C27 H27 107.8
C27 C28 H28A 109.5
C27 C28 H28B 109.5
H28A C28 H28B 109.5
C27 C28 H28C 109.5
H28A C28 H28C 109.5
H28B C28 H28C 109.5
C27 C29 H29A 109.5
C27 C29 H29B 109.5
H29A C29 H29B 109.5
C27 C29 H29C 109.5
H29A C29 H29C 109.5
H29B C29 H29C 109.5
C30 B30 H5B 110.3(8)
C30 B30 H3BA 114.1(8)
H5B B30 H3BA 108.0(11)
C30 B30 H3BB 113.7(8)
H5B B30 H3BB 95.8(11)
H3BA B30 H3BB 113.3(12)
C31 C30 B30 110.16(10)
C31 C30 H30A 109.6
B30 C30 H30A 109.6
C31 C30 H30B 109.6
B30 C30 H30B 109.6
H30A C30 H30B 108.1
N35 C31 N32 106.68(10)
N35 C31 C30 127.06(11)
N32 C31 C30 126.23(11)
C31 N32 C33 109.53(10)
C31 N32 C36 124.91(10)
C33 N32 C36 124.94(10)
C34 C33 N32 106.94(11)
C34 C33 H33 126.5
N32 C33 H33 126.5
C33 C34 N35 107.16(11)
C33 C34 H34 126.4
N35 C34 H34 126.4
C31 N35 C34 109.69(10)
C31 N35 C48 127.59(10)
C34 N35 C48 122.63(10)
C37 C36 C41 124.19(11)
C37 C36 N32 118.56(11)
C41 C36 N32 117.25(11)
C39 C38 C37 121.17(12)
C39 C38 H38 119.4
C37 C38 H38 119.4
C40 C39 C38 120.82(12)
C40 C39 H39 119.6
C38 C39 H39 119.6
C39 C40 C41 120.65(13)
C39 C40 H40 119.7
C41 C40 H40 119.7
C38 C37 C36 116.35(12)
C38 C37 C42 121.82(12)
C36 C37 C42 121.79(11)
C37 C42 C44 112.97(12)
C37 C42 C43 110.92(11)
C44 C42 C43 109.86(11)
C37 C42 H42 107.6
C44 C42 H42 107.6
C43 C42 H42 107.6
C42 C43 H43A 109.5
C42 C43 H43B 109.5
H43A C43 H43B 109.5
C42 C43 H43C 109.5
H43A C43 H43C 109.5
H43B C43 H43C 109.5
C42 C44 H44A 109.5
C42 C44 H44B 109.5
H44A C44 H44B 109.5
C42 C44 H44C 109.5
H44A C44 H44C 109.5
H44B C44 H44C 109.5
C40 C41 C36 116.80(12)
C40 C41 C45 120.57(12)
C36 C41 C45 122.62(11)
C41 C45 C47 110.79(11)
C41 C45 C46 112.01(12)
C47 C45 C46 109.85(12)
C41 C45 H45 108.0
C47 C45 H45 108.0
C46 C45 H45 108.0
C45 C46 H46A 109.5
C45 C46 H46B 109.5
H46A C46 H46B 109.5
C45 C46 H46C 109.5
H46A C46 H46C 109.5
H46B C46 H46C 109.5
C45 C47 H47A 109.5
C45 C47 H47B 109.5
H47A C47 H47B 109.5
C45 C47 H47C 109.5
H47A C47 H47C 109.5
H47B C47 H47C 109.5
C53 C48 C49 123.74(12)
C53 C48 N35 117.91(11)
C49 C48 N35 118.17(11)
C51 C50 C49 120.95(13)
C51 C50 H50 119.5
C49 C50 H50 119.5
C50 C51 C52 120.79(13)
C50 C51 H51 119.6
C52 C51 H51 119.6
C51 C52 C53 120.69(13)
C51 C52 H52 119.7
C53 C52 H52 119.7
C50 C49 C48 116.75(12)
C50 C49 C54 120.79(12)
C48 C49 C54 122.45(11)
C49 C54 C55 111.24(11)
C49 C54 C56 111.34(11)
C55 C54 C56 110.12(11)
C49 C54 H54 108.0
C55 C54 H54 108.0
C56 C54 H54 108.0
C54 C55 H55A 109.5
C54 C55 H55B 109.5
H55A C55 H55B 109.5
C54 C55 H55C 109.5
H55A C55 H55C 109.5
H55B C55 H55C 109.5
C54 C56 H56A 109.5
C54 C56 H56B 109.5
H56A C56 H56B 109.5
C54 C56 H56C 109.5
H56A C56 H56C 109.5
H56B C56 H56C 109.5
C52 C53 C48 117.05(12)
C52 C53 C57 120.66(12)
C48 C53 C57 122.25(12)
C59 C57 C58 110.59(15)
C59 C57 C53 112.65(13)
C58 C57 C53 110.51(13)
C59 C57 H57 107.6
C58 C57 H57 107.6
C53 C57 H57 107.6
C57 C58 H58A 109.5
C57 C58 H58B 109.5
H58A C58 H58B 109.5
C57 C58 H58C 109.5
H58A C58 H58C 109.5
H58B C58 H58C 109.5
C57 C59 H59A 109.5
C57 C59 H59B 109.5
H59A C59 H59B 109.5
C57 C59 H59C 109.5
H59A C59 H59C 109.5
H59B C59 H59C 109.5
S61 N60 S68 125.05(7)
O62 S61 O63 118.58(6)
O62 S61 N60 116.61(6)
O63 S61 N60 108.27(6)
O62 S61 C64 104.53(6)
O63 S61 C64 104.54(6)
N60 S61 C64 102.14(6)
F66 C64 F67 107.96(12)
F66 C64 F65 108.34(11)
F67 C64 F65 107.97(11)
F66 C64 S61 111.00(9)
F67 C64 S61 111.15(9)
F65 C64 S61 110.31(10)
O69 S68 O70 118.67(6)
O69 S68 N60 116.71(6)
O70 S68 N60 109.20(6)
O69 S68 C71 104.96(7)
O70 S68 C71 103.56(7)
N60 S68 C71 101.14(7)
F72 C71 F74 108.00(13)
F72 C71 F73 108.71(14)
F74 C71 F73 107.72(13)
F72 C71 S68 111.17(11)
F74 C71 S68 111.82(12)
F73 C71 S68 109.31(10)

loop_
_geom_bond_atom_site_label_1
_geom_bond_atom_site_label_2
_geom_bond_distance
B0 C0 1.630(2)
B0 H5B 1.260(11)
B0 H0BA 1.120(13)
B0 H0BB 1.088(13)
C0 C1 1.4668(17)
C0 H0A 0.9900
C0 H0B 0.9900
C1 N5 1.3432(16)
C1 N2 1.3463(17)
N2 C3 1.3888(16)
N2 C6 1.4476(17)
C3 C4 1.338(2)
C3 H3 0.9500
C4 N5 1.3886(17)
C4 H4 0.9500
N5 C18 1.4472(17)
C6 C11 1.3969(19)
C6 C7 1.400(2)
C8 C9 1.380(2)
C8 C7 1.389(2)
C8 H8 0.9500
C9 C10 1.378(2)
C9 H9 0.9500
C10 C11 1.397(2)
C10 H10 0.9500
C7 C12' 1.519(2)
C7 C12 1.519(2)
C12 C13 1.503(6)
C12 C14 1.547(5)
C12 H12 1.0000
C13 H13A 0.9800
C13 H13B 0.9800
C13 H13C 0.9800
C14 H14A 0.9800
C14 H14B 0.9800
C14 H14C 0.9800
C12' C14' 1.510(7)
C12' C13' 1.568(8)
C12' H12' 1.0000
C13' H13X 0.9800
C13' H13Y 0.9800
C13' H13Z 0.9800
C14' H14X 0.9800
C14' H14Y 0.9800
C14' H14Z 0.9800
C11 C15 1.514(2)
C15 C16 1.531(2)
C15 C17 1.532(2)
C15 H15 1.0000
C16 H16A 0.9800
C16 H16B 0.9800
C16 H16C 0.9800
C17 H17A 0.9800
C17 H17B 0.9800
C17 H17C 0.9800
C18 C23 1.3924(18)
C18 C19 1.4041(18)
C20 C21 1.377(2)
C20 C19 1.392(2)
C20 H20 0.9500
C21 C22 1.380(2)
C21 H21 0.9500
C22 C23 1.398(2)
C22 H22 0.9500
C19 C24' 1.517(2)
C19 C24 1.517(2)
C24 C25 1.472(5)
C24 C26 1.563(4)
C24 H24 1.0000
C25 H25A 0.9800
C25 H25B 0.9800
C25 H25C 0.9800
C26 H26A 0.9800
C26 H26B 0.9800
C26 H26C 0.9800
C24' C26' 1.454(6)
C24' C25' 1.592(7)
C24' H24' 1.0000
C25' H25X 0.9800
C25' H25Y 0.9800
C25' H25Z 0.9800
C26' H26X 0.9800
C26' H26Y 0.9800
C26' H26Z 0.9800
C23 C27 1.5202(18)
C27 C29 1.527(2)
C27 C28 1.5271(19)
C27 H27 1.0000
C28 H28A 0.9800
C28 H28B 0.9800
C28 H28C 0.9800
C29 H29A 0.9800
C29 H29B 0.9800
C29 H29C 0.9800
B30 C30 1.633(2)
B30 H5B 1.268(11)
B30 H3BA 1.102(12)
B30 H3BB 1.101(12)
C30 C31 1.4675(16)
C30 H30A 0.9900
C30 H30B 0.9900
C31 N35 1.3429(15)
C31 N32 1.3479(15)
N32 C33 1.3873(15)
N32 C36 1.4466(15)
C33 C34 1.3459(18)
C33 H33 0.9500
C34 N35 1.3847(15)
C34 H34 0.9500
N35 C48 1.4485(15)
C36 C37 1.3986(17)
C36 C41 1.3998(17)
C38 C39 1.387(2)
C38 C37 1.3945(18)
C38 H38 0.9500
C39 C40 1.383(2)
C39 H39 0.9500
C40 C41 1.3973(18)
C40 H40 0.9500
C37 C42 1.5217(18)
C42 C44 1.5231(19)
C42 C43 1.5313(19)
C42 H42 1.0000
C43 H43A 0.9800
C43 H43B 0.9800
C43 H43C 0.9800
C44 H44A 0.9800
C44 H44B 0.9800
C44 H44C 0.9800
C41 C45 1.5183(18)
C45 C47 1.5202(19)
C45 C46 1.5251(19)
C45 H45 1.0000
C46 H46A 0.9800
C46 H46B 0.9800
C46 H46C 0.9800
C47 H47A 0.9800
C47 H47B 0.9800
C47 H47C 0.9800
C48 C53 1.3996(18)
C48 C49 1.3998(18)
C50 C51 1.383(2)
C50 C49 1.3977(18)
C50 H50 0.9500
C51 C52 1.388(2)
C51 H51 0.9500
C52 C53 1.3944(19)
C52 H52 0.9500
C49 C54 1.5169(18)
C54 C55 1.5284(19)
C54 C56 1.5307(19)
C54 H54 1.0000
C55 H55A 0.9800
C55 H55B 0.9800
C55 H55C 0.9800
C56 H56A 0.9800
C56 H56B 0.9800
C56 H56C 0.9800
C53 C57 1.5231(19)
C57 C59 1.518(2)
C57 C58 1.522(2)
C57 H57 1.0000
C58 H58A 0.9800
C58 H58B 0.9800
C58 H58C 0.9800
C59 H59A 0.9800
C59 H59B 0.9800
C59 H59C 0.9800
N60 S61 1.5775(11)
N60 S68 1.5777(11)
S61 O62 1.4250(10)
S61 O63 1.4295(9)
S61 C64 1.8358(14)
C64 F66 1.3186(16)
C64 F67 1.3290(15)
C64 F65 1.3292(16)
S68 O69 1.4248(10)
S68 O70 1.4276(10)
S68 C71 1.8194(16)
C71 F72 1.323(2)
C71 F74 1.325(2)
C71 F73 1.3354(17)
